data_7035157
loop_
_publ_author_name
'Bonnet, Fanny'
'Dyer, Hellen E.'
'El Kinani, Yassine'
'Dietz, Carin'
'Roussel, Pascal'
'Bria, Marc'
'Visseaux, Marc'
'Zinck, Philippe'
'Mountford, Philip'

_publ_section_title
;
 Bis(phenolate)amine-supported lanthanide borohydride complexes for
 styrene and trans-1,4-isoprene (co-)polymerisations.
;
_journal_issue 27
_journal_name_full 'Dalton transactions (Cambridge, England : 2003)'
_journal_page_first 12312
_journal_page_last 12325
_journal_paper_doi 10.1039/c5dt00252d
_journal_volume 44
_journal_year 2015
_chemical_formula_moiety 'C72 H108 B2 N4 Nd2 O4, C7 H7'
_chemical_formula_sum 'C79 H115 B2 N4 Nd2 O4'
_chemical_formula_weight 1494.91
_space_group_IT_number 2
_symmetry_cell_setting triclinic
_symmetry_space_group_name_Hall '-P 1'
_symmetry_space_group_name_H-M 'P -1'
_atom_sites_solution_hydrogens difmap
_atom_sites_solution_primary other
_audit_update_record
;
2014-10-20 deposited with the CCDC.
2015-05-12 downloaded from the CCDC.
;
_cell_angle_alpha 82.6030(10)
_cell_angle_beta 86.468(2)
_cell_angle_gamma 87.0250(10)
_cell_formula_units_Z 1
_cell_length_a 10.9086(2)
_cell_length_b 12.4311(3)
_cell_length_c 14.3552(3)
_cell_measurement_reflns_used 3697
_cell_measurement_temperature 100
_cell_measurement_theta_max 24
_cell_measurement_theta_min 2
_cell_volume 1924.88(7)
_computing_cell_refinement 'SAINT (Siemens ,1995)'
_computing_data_collection 'SMART (Siemens, 1993)'
_computing_data_reduction 'SAINT (Siemens ,1995)'
_computing_molecular_graphics 'CAMERON (Watkin et al., 1996)'
_computing_publication_material 'CRYSTALS (Betteridge et al., 2003)'
_computing_structure_refinement 'CRYSTALS (Betteridge et al., 2003)'
_computing_structure_solution 'Superflip (Palatinus & Chapuis, 2007)'
_diffrn_ambient_temperature 100
_diffrn_measured_fraction_theta_full 0.996
_diffrn_measured_fraction_theta_max 0.996
_diffrn_measurement_device Area
_diffrn_measurement_device_type 'Bruker SMART'
_diffrn_measurement_method \w/2\q
_diffrn_radiation_monochromator graphite
_diffrn_radiation_type 'Mo K\a'
_diffrn_radiation_wavelength 0.71069
_diffrn_reflns_av_R_equivalents 0.072
_diffrn_reflns_limit_h_max 13
_diffrn_reflns_limit_h_min -13
_diffrn_reflns_limit_k_max 15
_diffrn_reflns_limit_k_min -15
_diffrn_reflns_limit_l_max 17
_diffrn_reflns_limit_l_min -17
_diffrn_reflns_number 26632
_diffrn_reflns_theta_full 26.382
_diffrn_reflns_theta_max 26.382
_diffrn_reflns_theta_min 1.433
_diffrn_standards_number 0
_exptl_absorpt_coefficient_mu 1.382
_exptl_absorpt_correction_T_max 0.93
_exptl_absorpt_correction_T_min 0.83
_exptl_absorpt_correction_type multi-scan
_exptl_absorpt_process_details 'SADABS (Siemens, 1996)'
_exptl_crystal_colour blue
_exptl_crystal_density_diffrn 1.290
_exptl_crystal_density_method 'not measured'
_exptl_crystal_description platelet
_exptl_crystal_F_000 779
_exptl_crystal_size_max 0.150
_exptl_crystal_size_mid 0.095
_exptl_crystal_size_min 0.050
_refine_diff_density_max 0.70
_refine_diff_density_min -0.71
_refine_ls_extinction_method None
_refine_ls_goodness_of_fit_ref 1.1176
_refine_ls_hydrogen_treatment constr
_refine_ls_matrix_type full
_refine_ls_number_parameters 415
_refine_ls_number_reflns 5930
_refine_ls_number_restraints 0
_refine_ls_R_factor_all 0.0579
_refine_ls_R_factor_gt 0.0390
_refine_ls_shift/su_max 0.0012533
_refine_ls_shift/su_mean 0.0000391
_refine_ls_structure_factor_coef F
_refine_ls_weighting_details
;
 Method, part 1, Chebychev polynomial, (Watkin, 1994, Prince, 1982) 
 [weight] = 1.0/[A~0~*T~0~(x)+A~1~*T~1~(x) ... +A~n-1~]*T~n-1~(x)] 
 where A~i~ are the Chebychev coefficients listed below and x= Fcalc/Fmax 
 Method = Robust Weighting (Prince, 1982) 
 W = [weight] * [1-(deltaF/6*sigmaF)^2^]^2^ 
 A~i~ are: 
 1.99 -1.60 1.12 
;
_refine_ls_weighting_scheme calc
_refine_ls_wR_factor_all 0.0425
_refine_ls_wR_factor_gt 0.0356
_refine_ls_wR_factor_ref 0.0343
_reflns_limit_h_max 13
_reflns_limit_h_min -13
_reflns_limit_k_max 15
_reflns_limit_k_min -15
_reflns_limit_l_max 17
_reflns_limit_l_min 0
_reflns_number_gt 6396
_reflns_number_total 7861
_reflns_threshold_expression I>2.0\s(I)
_oxford_diffrn_Wilson_B_factor 0.00
_oxford_diffrn_Wilson_scale 0.00
_oxford_refine_ls_r_factor_ref 0.0348
_oxford_refine_ls_scale 0.4372(4)
_oxford_reflns_number_all 7829
_oxford_reflns_threshold_expression_ref I>3.0\s(I)
_cod_data_source_file c5dt00252d2.cif
_cod_data_source_block 1
_cod_depositor_comments
;
The following automatic conversions were performed:

'_symmetry_cell_setting' value 'Triclinic' changed to 'triclinic'
according to
/usr/data/users/saulius/crontab/automatic-downloads/rss-feeds/RSC/lib/dictionaries/cif_core.dic
dictionary named 'cif_core.dic' version 2.4.2 from 2011-04-26.

'_atom_sites_solution_primary' value 'Other' changed to 'other'
according to
/usr/data/users/saulius/crontab/automatic-downloads/rss-feeds/RSC/lib/dictionaries/cif_core.dic
dictionary named 'cif_core.dic' version 2.4.2 from 2011-04-26.

Automatic conversion script
Id: cif_fix_values 3271 2015-04-21 07:52:19Z andrius 

 Adding full bibliography for 7035156--7035157.cif.
;
_cod_original_sg_symbol_H-M 'P -1 '
_cod_database_code 7035157

loop_
_symmetry_equiv_pos_as_xyz
x,y,z
-x,-y,-z

loop_
_atom_site_label
_atom_site_type_symbol
_atom_site_fract_x
_atom_site_fract_y
_atom_site_fract_z
_atom_site_U_iso_or_equiv
_atom_site_occupancy
_atom_site_adp_type
_atom_site_refinement_flags_posn
B1 B 1.1743(4) 0.2538(4) 0.6024(3) 0.0253 1.0000 Uani .
H1 H 1.1597 0.3274 0.6399 0.0316 1.0000 Uiso .
H2 H 1.0958 0.1993 0.6185 0.0316 1.0000 Uiso .
H3 H 1.1641 0.2859 0.5208 0.0316 1.0000 Uiso .
H4 H 1.2711 0.2114 0.6109 0.0316 1.0000 Uiso .
N2 N 0.8880(3) 0.2086(2) 0.4875(2) 0.0184 1.0000 Uani .
N1 N 0.7299(3) 0.3822(2) 0.5398(2) 0.0154 1.0000 Uani .
O1 O 0.8625(2) 0.3008(2) 0.70414(17) 0.0182 1.0000 Uani .
O2 O 1.0295(2) 0.5418(2) 0.58459(17) 0.0151 1.0000 Uani .
Nd1 Nd 0.96267(2) 0.361821(18) 0.574522(16) 0.0135 1.0000 Uani .
C3 C 1.1040(3) 0.5687(3) 0.6517(2) 0.0147 1.0000 Uani .
C4 C 1.2314(3) 0.5585(3) 0.6322(3) 0.0167 1.0000 Uani .
C5 C 0.7174(3) 0.4719(3) 0.4610(2) 0.0162 1.0000 Uani .
C7 C 0.6794(4) 0.2816(3) 0.5170(3) 0.0188 1.0000 Uani .
C8 C 0.7702(4) 0.2122(3) 0.4646(3) 0.0170 1.0000 Uani .
C10 C 0.9670(4) 0.1381(3) 0.4493(3) 0.0222 1.0000 Uani .
C11 C 0.9337(4) 0.0705(3) 0.3872(3) 0.0253 1.0000 Uani .
C12 C 0.8141(4) 0.0755(3) 0.3627(3) 0.0276 1.0000 Uani .
C13 C 0.7306(4) 0.1470(3) 0.4017(3) 0.0212 1.0000 Uani .
H131 H 0.6491 0.1520 0.3869 0.0249 1.0000 Uiso R
H121 H 0.7890 0.0318 0.3205 0.0337 1.0000 Uiso R
H111 H 0.9904 0.0231 0.3625 0.0297 1.0000 Uiso R
H101 H 1.0483 0.1347 0.4671 0.0257 1.0000 Uiso R
H71 H 0.6555 0.2378 0.5751 0.0233 1.0000 Uiso R
H72 H 0.6075 0.3002 0.4805 0.0228 1.0000 Uiso R
C14 C 0.6625(3) 0.4191(3) 0.6251(2) 0.0164 1.0000 Uani .
C15 C 0.6467(3) 0.3335(3) 0.7088(3) 0.0173 1.0000 Uani .
C16 C 0.7515(3) 0.2775(3) 0.7465(3) 0.0178 1.0000 Uani .
C18 C 0.7378(3) 0.1987(3) 0.8264(3) 0.0183 1.0000 Uani .
C19 C 0.6187(4) 0.1802(3) 0.8637(3) 0.0202 1.0000 Uani .
C20 C 0.5134(3) 0.2355(3) 0.8274(3) 0.0183 1.0000 Uani .
C21 C 0.5311(3) 0.3116(3) 0.7494(3) 0.0176 1.0000 Uani .
H211 H 0.4638 0.3492 0.7236 0.0220 1.0000 Uiso R
C22 C 0.3850(4) 0.2080(3) 0.8721(3) 0.0222 1.0000 Uani .
C23 C 0.3844(4) 0.1976(4) 0.9796(3) 0.0257 1.0000 Uani .
H233 H 0.3029 0.1836 1.0053 0.0389 1.0000 Uiso R
H232 H 0.4092 0.2649 0.9987 0.0392 1.0000 Uiso R
H231 H 0.4397 0.1389 1.0031 0.0391 1.0000 Uiso R
C24 C 0.2874(4) 0.2953(4) 0.8412(3) 0.0332 1.0000 Uani .
H241 H 0.2096 0.2780 0.8728 0.0483 1.0000 Uiso R
H242 H 0.3119 0.3641 0.8565 0.0481 1.0000 Uiso R
H243 H 0.2794 0.3013 0.7744 0.0476 1.0000 Uiso R
C25 C 0.3494(4) 0.1002(4) 0.8425(3) 0.0331 1.0000 Uani .
H251 H 0.2694 0.0818 0.8692 0.0507 1.0000 Uiso R
H252 H 0.4086 0.0436 0.8635 0.0507 1.0000 Uiso R
H253 H 0.3495 0.1062 0.7756 0.0506 1.0000 Uiso R
H191 H 0.6074 0.1279 0.9157 0.0236 1.0000 Uiso R
C26 C 0.8497(4) 0.1349(3) 0.8686(3) 0.0225 1.0000 Uani .
C27 C 0.8130(4) 0.0536(4) 0.9547(3) 0.0320 1.0000 Uani .
H271 H 0.8850 0.0145 0.9779 0.0455 1.0000 Uiso R
H272 H 0.7738 0.0919 1.0035 0.0459 1.0000 Uiso R
H273 H 0.7575 0.0031 0.9371 0.0457 1.0000 Uiso R
C28 C 0.9393(4) 0.2124(4) 0.9003(3) 0.0288 1.0000 Uani .
H282 H 1.0068 0.1714 0.9288 0.0417 1.0000 Uiso R
H281 H 0.8970 0.2542 0.9448 0.0421 1.0000 Uiso R
H283 H 0.9702 0.2608 0.8474 0.0418 1.0000 Uiso R
C29 C 0.9156(4) 0.0685(4) 0.7954(3) 0.0319 1.0000 Uani .
H293 H 0.9852 0.0282 0.8227 0.0459 1.0000 Uiso R
H292 H 0.8605 0.0183 0.7771 0.0458 1.0000 Uiso R
H291 H 0.9452 0.1169 0.7421 0.0457 1.0000 Uiso R
H142 H 0.7069 0.4777 0.6437 0.0197 1.0000 Uiso R
H141 H 0.5817 0.4485 0.6071 0.0202 1.0000 Uiso R
H51 H 0.7587 0.5337 0.4764 0.0187 1.0000 Uiso R
H52 H 0.6304 0.4917 0.4560 0.0189 1.0000 Uiso R
C30 C 1.3145(3) 0.5792(3) 0.6966(3) 0.0183 1.0000 Uani .
C31 C 1.2754(4) 0.6154(3) 0.7807(3) 0.0202 1.0000 Uani .
C32 C 1.1477(4) 0.6293(3) 0.7978(3) 0.0208 1.0000 Uani .
C33 C 1.0598(3) 0.6085(3) 0.7364(3) 0.0167 1.0000 Uani .
C34 C 0.9232(4) 0.6262(3) 0.7686(3) 0.0205 1.0000 Uani .
C35 C 0.8403(4) 0.6671(4) 0.6883(3) 0.0289 1.0000 Uani .
H351 H 0.7569 0.6741 0.7130 0.0429 1.0000 Uiso R
H352 H 0.8443 0.6168 0.6435 0.0425 1.0000 Uiso R
H353 H 0.8648 0.7367 0.6586 0.0430 1.0000 Uiso R
C36 C 0.9050(4) 0.7110(4) 0.8377(4) 0.0380 1.0000 Uani .
H362 H 0.8186 0.7273 0.8490 0.0596 1.0000 Uiso R
H363 H 0.9400 0.6816 0.8961 0.0596 1.0000 Uiso R
H361 H 0.9456 0.7760 0.8112 0.0602 1.0000 Uiso R
C37 C 0.8777(4) 0.5188(4) 0.8193(3) 0.0351 1.0000 Uani .
H372 H 0.7944 0.5302 0.8433 0.0508 1.0000 Uiso R
H371 H 0.8814 0.4644 0.7772 0.0507 1.0000 Uiso R
H373 H 0.9284 0.4946 0.8708 0.0511 1.0000 Uiso R
H321 H 1.1200 0.6541 0.8546 0.0265 1.0000 Uiso R
C38 C 1.3630(4) 0.6454(4) 0.8521(3) 0.0253 1.0000 Uani .
C39 C 1.4963(4) 0.6137(5) 0.8252(3) 0.0415 1.0000 Uani .
H391 H 1.5495 0.6366 0.8690 0.0654 1.0000 Uiso R
H393 H 1.5074 0.5365 0.8265 0.0660 1.0000 Uiso R
H392 H 1.5199 0.6489 0.7633 0.0656 1.0000 Uiso R
C40 C 1.3507(5) 0.7688(4) 0.8541(4) 0.0384 1.0000 Uani .
H401 H 1.3968 0.7884 0.9038 0.0598 1.0000 Uiso R
H402 H 1.3827 0.8044 0.7958 0.0598 1.0000 Uiso R
H403 H 1.2655 0.7913 0.8638 0.0598 1.0000 Uiso R
C41 C 1.3309(5) 0.5890(4) 0.9506(3) 0.0380 1.0000 Uani .
H412 H 1.3829 0.6147 0.9935 0.0582 1.0000 Uiso R
H411 H 1.3443 0.5124 0.9520 0.0581 1.0000 Uiso R
H413 H 1.2472 0.6049 0.9697 0.0576 1.0000 Uiso R
H301 H 1.3983 0.5674 0.6824 0.0219 1.0000 Uiso R
C43 C 0.4758(5) 0.0731(4) 0.5633(4) 0.0435 1.0000 Uani .
C44 C 0.5671(4) -0.0092(4) 0.5815(4) 0.0421 1.0000 Uani .
C45 C 0.4105(5) 0.0816(4) 0.4841(4) 0.0442 1.0000 Uani .
H451 H 0.3491 0.1372 0.4743 0.0536 1.0000 Uiso R
C46 C 0.6335(10) -0.0151(8) 0.6573(7) 0.0384 0.5000 Uani .
H462 H 0.6905 -0.0755 0.6583 0.0471 0.5000 Uiso R
H461 H 0.6767 0.0497 0.6551 0.0471 0.5000 Uiso R
H463 H 0.5805 -0.0234 0.7123 0.0471 0.5000 Uiso R
H431 H 0.4592 0.1228 0.6065 0.0529 1.0000 Uiso R

loop_
_atom_site_aniso_label
_atom_site_aniso_U_11
_atom_site_aniso_U_22
_atom_site_aniso_U_33
_atom_site_aniso_U_23
_atom_site_aniso_U_13
_atom_site_aniso_U_12
B1 0.026(2) 0.026(2) 0.024(2) -0.0053(19) -0.0026(19) 0.0028(19)
N1 0.0252(17) 0.0130(15) 0.0174(16) -0.0031(12) 0.0001(13) -0.0008(13)
N2 0.0230(16) 0.0130(15) 0.0100(14) -0.0019(11) 0.0017(12) -0.0006(12)
O1 0.0173(13) 0.0200(13) 0.0152(13) 0.0032(10) 0.0034(10) -0.0003(10)
O2 0.0160(13) 0.0174(13) 0.0122(12) -0.0029(10) -0.0006(10) -0.0014(10)
Nd1 0.01424(9) 0.01317(9) 0.01269(9) -0.00014(6) -0.00050(6) -0.00113(6)
C3 0.0218(19) 0.0115(17) 0.0103(16) 0.0018(13) 0.0005(14) -0.0044(14)
C4 0.0199(18) 0.0146(18) 0.0149(18) 0.0011(14) -0.0009(14) -0.0028(14)
C5 0.0180(18) 0.0164(18) 0.0145(17) -0.0030(14) -0.0020(14) -0.0006(14)
C7 0.023(2) 0.0175(19) 0.0159(18) -0.0016(15) 0.0001(15) -0.0046(15)
C8 0.027(2) 0.0074(16) 0.0153(18) 0.0023(13) -0.0009(15) -0.0032(14)
C10 0.026(2) 0.0155(18) 0.023(2) 0.0016(15) 0.0041(16) 0.0005(15)
C11 0.034(2) 0.0165(19) 0.025(2) -0.0041(16) 0.0038(18) 0.0056(17)
C12 0.040(3) 0.019(2) 0.024(2) -0.0037(17) 0.0016(19) -0.0068(18)
C13 0.023(2) 0.0177(19) 0.023(2) -0.0026(15) 0.0008(16) -0.0011(15)
C14 0.0158(17) 0.0198(18) 0.0133(17) -0.0030(14) 0.0022(14) 0.0023(14)
C15 0.0190(19) 0.0192(19) 0.0137(17) -0.0030(14) 0.0025(14) -0.0026(14)
C16 0.0193(19) 0.0204(19) 0.0135(17) -0.0013(14) 0.0014(14) -0.0019(15)
C18 0.0216(19) 0.0170(18) 0.0162(18) -0.0034(14) 0.0030(14) -0.0005(15)
C19 0.026(2) 0.0168(19) 0.0182(19) -0.0018(15) 0.0007(15) -0.0064(15)
C20 0.0197(19) 0.0210(19) 0.0159(18) -0.0076(15) 0.0006(14) -0.0050(15)
C21 0.0146(18) 0.0236(19) 0.0158(18) -0.0065(15) -0.0015(14) 0.0006(14)
C22 0.021(2) 0.030(2) 0.0162(19) -0.0027(16) -0.0033(15) -0.0079(16)
C23 0.019(2) 0.040(2) 0.019(2) -0.0065(17) 0.0054(15) -0.0080(17)
C24 0.019(2) 0.049(3) 0.028(2) 0.010(2) 0.0003(18) -0.0048(19)
C25 0.034(2) 0.046(3) 0.021(2) -0.0077(19) 0.0080(18) -0.022(2)
C26 0.026(2) 0.020(2) 0.0190(19) 0.0046(15) 0.0005(16) 0.0028(16)
C27 0.030(2) 0.033(2) 0.029(2) 0.0076(19) 0.0000(18) 0.0050(19)
C28 0.024(2) 0.036(2) 0.025(2) 0.0035(18) -0.0041(17) 0.0017(18)
C29 0.041(3) 0.024(2) 0.028(2) 0.0044(18) 0.0033(19) 0.0102(19)
C30 0.0145(18) 0.0184(19) 0.0214(19) -0.0009(15) -0.0015(15) 0.0013(14)
C31 0.027(2) 0.0200(19) 0.0150(18) -0.0033(15) -0.0034(15) -0.0055(15)
C32 0.023(2) 0.026(2) 0.0153(19) -0.0069(16) 0.0003(15) -0.0035(16)
C33 0.0193(19) 0.0154(18) 0.0152(18) -0.0008(14) -0.0013(14) -0.0016(14)
C34 0.0192(19) 0.024(2) 0.0193(19) -0.0070(16) 0.0046(15) -0.0038(15)
C35 0.019(2) 0.039(2) 0.028(2) -0.0032(19) 0.0033(17) 0.0027(17)
C36 0.024(2) 0.049(3) 0.046(3) -0.027(2) -0.003(2) 0.004(2)
C37 0.028(2) 0.035(3) 0.038(3) 0.003(2) 0.0133(19) -0.0045(19)
C38 0.024(2) 0.033(2) 0.022(2) -0.0113(17) -0.0073(16) 0.0007(17)
C39 0.018(2) 0.076(4) 0.037(3) -0.027(3) -0.0105(19) 0.006(2)
C40 0.044(3) 0.036(3) 0.041(3) -0.020(2) -0.017(2) -0.004(2)
C41 0.037(3) 0.055(3) 0.024(2) -0.007(2) -0.0104(19) -0.003(2)
C43 0.036(3) 0.033(3) 0.063(4) -0.019(2) 0.022(3) -0.013(2)
C44 0.030(3) 0.043(3) 0.055(3) -0.016(2) 0.013(2) -0.011(2)
C45 0.034(3) 0.034(3) 0.066(4) -0.021(3) 0.021(3) -0.008(2)
C46 0.044(6) 0.037(5) 0.034(5) -0.002(4) -0.003(4) -0.004(4)

loop_
_atom_type_symbol
_atom_type_scat_dispersion_real
_atom_type_scat_dispersion_imag
_atom_type_scat_Cromer_Mann_a1
_atom_type_scat_Cromer_Mann_b1
_atom_type_scat_Cromer_Mann_a2
_atom_type_scat_Cromer_Mann_b2
_atom_type_scat_Cromer_Mann_a3
_atom_type_scat_Cromer_Mann_b3
_atom_type_scat_Cromer_Mann_a4
_atom_type_scat_Cromer_Mann_b4
_atom_type_scat_Cromer_Mann_c
_atom_type_scat_source
Nd -0.1943 3.0179 22.6845 2.6625 19.6847 0.2106 12.7740 15.8850 2.8514 137.9030 1.9849 'International Tables Vol C 4.2.6.8 and 6.1.1.4'
C 0.0033 0.0016 2.3100 20.8439 1.0200 10.2075 1.5886 0.5687 0.8650 51.6512 0.2156 'International Tables Vol C 4.2.6.8 and 6.1.1.4'
N 0.0061 0.0033 12.2126 0.0057 3.1322 9.8933 2.0125 28.9975 1.1663 0.5826 -11.5290 'International Tables Vol C 4.2.6.8 and 6.1.1.4'
B 0.0013 0.0007 2.0545 23.2185 1.3326 1.0210 1.0979 60.3498 0.7068 0.1403 -0.1932 'International Tables Vol C 4.2.6.8 and 6.1.1.4'
O 0.0106 0.0060 3.0485 13.2771 2.2868 5.7011 1.5463 0.3239 0.8670 32.9089 0.2508 'International Tables Vol C 4.2.6.8 and 6.1.1.4'
H 0.0000 0.0000 0.4930 10.5109 0.3229 26.1257 0.1402 3.1424 0.0408 57.7998 0.0030 'International Tables Vol C 4.2.6.8 and 6.1.1.4'

loop_
_geom_angle_atom_site_label_1
_geom_angle_site_symmetry_1
_geom_angle_atom_site_label_2
_geom_angle_atom_site_label_3
_geom_angle_site_symmetry_3
_geom_angle
_geom_angle_publ_flag
H1 . B1 H2 . 110.9 no
H1 . B1 H3 . 105.5 no
H2 . B1 H3 . 102.3 no
H1 . B1 H4 . 113.5 no
H2 . B1 H4 . 115.2 no
H3 . B1 H4 . 108.3 no
H1 . B1 Nd1 . 65.3 no
H2 . B1 Nd1 . 68.8 no
H3 . B1 Nd1 . 68.6 no
H4 . B1 Nd1 . 175.7 no
B1 . H1 Nd1 . 89.6 no
B1 . H2 Nd1 . 86.2 no
B1 . H3 Nd1 . 84.5 no
Nd1 . N2 C8 . 118.9(2) yes
Nd1 . N2 C10 . 121.9(3) yes
C8 . N2 C10 . 118.0(3) yes
Nd1 . N1 C5 . 106.7(2) yes
Nd1 . N1 C7 . 113.6(2) yes
C5 . N1 C7 . 111.2(3) yes
Nd1 . N1 C14 . 107.0(2) yes
C5 . N1 C14 . 107.5(3) yes
C7 . N1 C14 . 110.6(3) yes
Nd1 . O1 C16 . 146.2(2) yes
Nd1 2_766 O2 Nd1 . 107.11(9) yes
Nd1 2_766 O2 C3 . 121.0(2) yes
Nd1 . O2 C3 . 125.2(2) yes
N2 . Nd1 N1 . 66.11(10) yes
N1 . Nd1 H1 . 167.5 no
N2 . Nd1 H1 . 115.5 no
N1 . Nd1 B1 . 154.86(13) yes
N2 . Nd1 B1 . 90.61(13) yes
H1 . Nd1 B1 . 25.1 no
N1 . Nd1 O2 2_766 78.49(8) yes
N2 . Nd1 O2 2_766 81.68(9) yes
H1 . Nd1 O2 2_766 113.9 no
B1 . Nd1 O2 2_766 108.64(12) yes
N1 . Nd1 H2 . 131.0 no
N2 . Nd1 H2 . 73.2 no
H1 . Nd1 H2 . 44.5 no
B1 . Nd1 H2 . 25.0 no
O2 2_766 Nd1 H2 . 121.8 no
N1 . Nd1 H3 . 143.8 no
N2 . Nd1 H3 . 81.0 no
H1 . Nd1 H3 . 44.6 no
B1 . Nd1 H3 . 26.9 no
O2 2_766 Nd1 H3 . 82.4 no
N1 . Nd1 O2 . 106.82(9) yes
N2 . Nd1 O2 . 154.55(9) yes
H1 . Nd1 O2 . 77.0 no
B1 . Nd1 O2 . 98.30(12) yes
O2 2_766 Nd1 O2 . 72.89(9) yes
N1 . Nd1 O1 . 73.66(9) yes
N2 . Nd1 O1 . 91.95(10) yes
H1 . Nd1 O1 . 93.9 no
B1 . Nd1 O1 . 99.02(12) yes
O2 2_766 Nd1 O1 . 151.60(9) yes
H2 . Nd1 H3 . 42.9 no
H2 . Nd1 O2 . 121.3 no
H3 . Nd1 O2 . 96.4 no
H2 . Nd1 O1 . 81.9 no
H3 . Nd1 O1 . 124.1 no
O2 . Nd1 O1 . 109.94(9) yes
O2 . C3 C4 . 116.9(3) yes
O2 . C3 C33 . 124.3(3) yes
C4 . C3 C33 . 118.8(3) yes
C5 2_766 C4 C3 . 120.7(3) yes
C5 2_766 C4 C30 . 117.7(3) yes
C3 . C4 C30 . 121.6(3) yes
C4 2_766 C5 N1 . 113.4(3) yes
C4 2_766 C5 H51 . 109.8 no
N1 . C5 H51 . 108.3 no
C4 2_766 C5 H52 . 108.4 no
N1 . C5 H52 . 108.1 no
H51 . C5 H52 . 108.7 no
N1 . C7 C8 . 114.0(3) yes
N1 . C7 H71 . 108.4 no
C8 . C7 H71 . 106.3 no
N1 . C7 H72 . 109.0 no
C8 . C7 H72 . 109.8 no
H71 . C7 H72 . 109.3 no
C7 . C8 N2 . 117.4(3) yes
C7 . C8 C13 . 120.7(3) yes
N2 . C8 C13 . 121.6(3) yes
N2 . C10 C11 . 123.4(4) yes
N2 . C10 H101 . 117.4 no
C11 . C10 H101 . 119.2 no
C10 . C11 C12 . 118.6(4) yes
C10 . C11 H111 . 120.9 no
C12 . C11 H111 . 120.5 no
C11 . C12 C13 . 119.1(4) yes
C11 . C12 H121 . 120.7 no
C13 . C12 H121 . 120.1 no
C8 . C13 C12 . 119.2(4) yes
C8 . C13 H131 . 119.5 no
C12 . C13 H131 . 121.3 no
N1 . C14 C15 . 115.8(3) yes
N1 . C14 H142 . 107.8 no
C15 . C14 H142 . 108.4 no
N1 . C14 H141 . 108.0 no
C15 . C14 H141 . 108.8 no
H142 . C14 H141 . 107.7 no
C14 . C15 C16 . 119.2(3) yes
C14 . C15 C21 . 120.5(3) yes
C16 . C15 C21 . 120.3(3) yes
C15 . C16 O1 . 118.3(3) yes
C15 . C16 C18 . 119.6(3) yes
O1 . C16 C18 . 122.1(3) yes
C16 . C18 C19 . 117.3(3) yes
C16 . C18 C26 . 121.1(3) yes
C19 . C18 C26 . 121.6(3) yes
C18 . C19 C20 . 123.9(4) yes
C18 . C19 H191 . 118.8 no
C20 . C19 H191 . 117.3 no
C19 . C20 C21 . 116.8(3) yes
C19 . C20 C22 . 120.3(3) yes
C21 . C20 C22 . 122.8(3) yes
C15 . C21 C20 . 122.1(4) yes
C15 . C21 H211 . 118.8 no
C20 . C21 H211 . 119.0 no
C20 . C22 C23 . 110.9(3) yes
C20 . C22 C24 . 112.0(3) yes
C23 . C22 C24 . 107.2(3) yes
C20 . C22 C25 . 108.9(3) yes
C23 . C22 C25 . 109.2(3) yes
C24 . C22 C25 . 108.6(4) yes
C22 . C23 H233 . 109.1 no
C22 . C23 H232 . 109.6 no
H233 . C23 H232 . 108.9 no
C22 . C23 H231 . 110.5 no
H233 . C23 H231 . 109.2 no
H232 . C23 H231 . 109.5 no
C22 . C24 H241 . 110.1 no
C22 . C24 H242 . 108.8 no
H241 . C24 H242 . 109.7 no
C22 . C24 H243 . 110.8 no
H241 . C24 H243 . 109.0 no
H242 . C24 H243 . 108.5 no
C22 . C25 H251 . 110.2 no
C22 . C25 H252 . 109.7 no
H251 . C25 H252 . 109.5 no
C22 . C25 H253 . 109.6 no
H251 . C25 H253 . 109.6 no
H252 . C25 H253 . 108.2 no
C18 . C26 C27 . 112.0(3) yes
C18 . C26 C28 . 110.5(3) yes
C27 . C26 C28 . 107.8(3) yes
C18 . C26 C29 . 109.8(3) yes
C27 . C26 C29 . 106.8(3) yes
C28 . C26 C29 . 109.8(4) yes
C26 . C27 H271 . 109.4 no
C26 . C27 H272 . 109.9 no
H271 . C27 H272 . 109.0 no
C26 . C27 H273 . 110.0 no
H271 . C27 H273 . 109.0 no
H272 . C27 H273 . 109.5 no
C26 . C28 H282 . 109.5 no
C26 . C28 H281 . 109.0 no
H282 . C28 H281 . 109.7 no
C26 . C28 H283 . 110.5 no
H282 . C28 H283 . 109.1 no
H281 . C28 H283 . 109.0 no
C26 . C29 H293 . 109.3 no
C26 . C29 H292 . 109.8 no
H293 . C29 H292 . 108.7 no
C26 . C29 H291 . 109.5 no
H293 . C29 H291 . 108.2 no
H292 . C29 H291 . 111.3 no
C4 . C30 C31 . 121.4(4) yes
C4 . C30 H301 . 118.9 no
C31 . C30 H301 . 119.8 no
C30 . C31 C32 . 116.4(3) yes
C30 . C31 C38 . 123.7(4) yes
C32 . C31 C38 . 119.8(3) yes
C31 . C32 C33 . 124.8(4) yes
C31 . C32 H321 . 117.2 no
C33 . C32 H321 . 118.0 no
C3 . C33 C32 . 116.9(3) yes
C3 . C33 C34 . 125.8(3) yes
C32 . C33 C34 . 117.2(3) yes
C33 . C34 C35 . 113.8(3) yes
C33 . C34 C36 . 112.2(3) yes
C35 . C34 C36 . 105.2(3) yes
C33 . C34 C37 . 108.3(3) yes
C35 . C34 C37 . 109.5(4) yes
C36 . C34 C37 . 107.7(4) yes
C34 . C35 H351 . 109.3 no
C34 . C35 H352 . 110.1 no
H351 . C35 H352 . 108.6 no
C34 . C35 H353 . 110.2 no
H351 . C35 H353 . 108.6 no
H352 . C35 H353 . 110.0 no
C34 . C36 H362 . 109.5 no
C34 . C36 H363 . 108.7 no
H362 . C36 H363 . 109.4 no
C34 . C36 H361 . 109.1 no
H362 . C36 H361 . 110.0 no
H363 . C36 H361 . 110.0 no
C34 . C37 H372 . 108.9 no
C34 . C37 H371 . 110.7 no
H372 . C37 H371 . 109.9 no
C34 . C37 H373 . 109.2 no
H372 . C37 H373 . 109.1 no
H371 . C37 H373 . 109.0 no
C31 . C38 C39 . 111.4(3) yes
C31 . C38 C40 . 108.4(3) yes
C39 . C38 C40 . 109.0(4) yes
C31 . C38 C41 . 111.2(3) yes
C39 . C38 C41 . 108.2(4) yes
C40 . C38 C41 . 108.6(4) yes
C38 . C39 H391 . 109.7 no
C38 . C39 H393 . 110.7 no
H391 . C39 H393 . 108.4 no
C38 . C39 H392 . 110.2 no
H391 . C39 H392 . 108.1 no
H393 . C39 H392 . 109.7 no
C38 . C40 H401 . 109.9 no
C38 . C40 H402 . 109.1 no
H401 . C40 H402 . 108.8 no
C38 . C40 H403 . 110.0 no
H401 . C40 H403 . 109.5 no
H402 . C40 H403 . 109.5 no
C38 . C41 H412 . 108.4 no
C38 . C41 H411 . 109.9 no
H412 . C41 H411 . 109.4 no
C38 . C41 H413 . 111.1 no
H412 . C41 H413 . 108.7 no
H411 . C41 H413 . 109.3 no
C44 . C43 C45 . 121.4(5) yes
C44 . C43 H431 . 119.0 no
C45 . C43 H431 . 119.6 no
C43 . C44 C45 2_656 117.5(5) yes
C43 . C44 C46 . 121.2(6) yes
C45 2_656 C44 C46 . 121.2(7) yes
C44 2_656 C45 C43 . 121.1(5) yes
C44 2_656 C45 H451 . 119.6 no
C43 . C45 H451 . 119.4 no
C44 . C46 H462 . 109.7 no
C44 . C46 H461 . 109.4 no
H462 . C46 H461 . 109.5 no
C44 . C46 H463 . 109.4 no
H462 . C46 H463 . 109.3 no
H461 . C46 H463 . 109.5 no

loop_
_geom_bond_atom_site_label_1
_geom_bond_atom_site_label_2
_geom_bond_site_symmetry_2
_geom_bond_distance
_geom_bond_publ_flag
B1 H1 . 1.120 no
B1 H2 . 1.114 no
B1 H3 . 1.198 no
B1 H4 . 1.162 no
B1 Nd1 . 2.636(5) yes
H1 Nd1 . 2.394 no
H2 Nd1 . 2.463 no
H3 Nd1 . 2.465 no
N2 Nd1 . 2.598(3) yes
N2 C8 . 1.343(5) yes
N2 C10 . 1.341(5) yes
N1 Nd1 . 2.611(3) yes
N1 C5 . 1.490(5) yes
N1 C7 . 1.475(5) yes
N1 C14 . 1.498(4) yes
O1 Nd1 . 2.169(2) yes
O1 C16 . 1.349(4) yes
O2 Nd1 2_766 2.438(2) yes
O2 Nd1 . 2.413(2) yes
O2 C3 . 1.381(4) yes
C3 C4 . 1.404(5) yes
C3 C33 . 1.419(5) yes
C4 C5 2_766 1.504(5) yes
C4 C30 . 1.389(5) yes
C5 H51 . 0.966 no
C5 H52 . 0.973 no
C7 C8 . 1.509(5) yes
C7 H71 . 0.965 no
C7 H72 . 0.971 no
C8 C13 . 1.390(5) yes
C10 C11 . 1.377(6) yes
C10 H101 . 0.935 no
C11 C12 . 1.369(6) yes
C11 H111 . 0.918 no
C12 C13 . 1.384(6) yes
C12 H121 . 0.925 no
C13 H131 . 0.924 no
C14 C15 . 1.507(5) yes
C14 H142 . 0.969 no
C14 H141 . 0.974 no
C15 C16 . 1.407(5) yes
C15 C21 . 1.381(5) yes
C16 C18 . 1.415(5) yes
C18 C19 . 1.393(5) yes
C18 C26 . 1.534(5) yes
C19 C20 . 1.401(5) yes
C19 H191 . 0.931 no
C20 C21 . 1.381(5) yes
C20 C22 . 1.541(5) yes
C21 H211 . 0.921 no
C22 C23 . 1.530(5) yes
C22 C24 . 1.524(6) yes
C22 C25 . 1.533(6) yes
C23 H233 . 0.958 no
C23 H232 . 0.971 no
C23 H231 . 0.962 no
C24 H241 . 0.959 no
C24 H242 . 0.964 no
C24 H243 . 0.961 no
C25 H251 . 0.958 no
C25 H252 . 0.962 no
C25 H253 . 0.953 no
C26 C27 . 1.538(5) yes
C26 C28 . 1.534(6) yes
C26 C29 . 1.540(6) yes
C27 H271 . 0.957 no
C27 H272 . 0.964 no
C27 H273 . 0.960 no
C28 H282 . 0.956 no
C28 H281 . 0.956 no
C28 H283 . 0.960 no
C29 H293 . 0.963 no
C29 H292 . 0.959 no
C29 H291 . 0.960 no
C30 C31 . 1.379(5) yes
C30 H301 . 0.931 no
C31 C32 . 1.405(6) yes
C31 C38 . 1.535(5) yes
C32 C33 . 1.397(5) yes
C32 H321 . 0.936 no
C33 C34 . 1.546(5) yes
C34 C35 . 1.528(6) yes
C34 C36 . 1.536(6) yes
C34 C37 . 1.527(6) yes
C35 H351 . 0.960 no
C35 H352 . 0.951 no
C35 H353 . 0.957 no
C36 H362 . 0.962 no
C36 H363 . 0.963 no
C36 H361 . 0.965 no
C37 H372 . 0.961 no
C37 H371 . 0.960 no
C37 H373 . 0.960 no
C38 C39 . 1.527(6) yes
C38 C40 . 1.536(6) yes
C38 C41 . 1.523(6) yes
C39 H391 . 0.960 no
C39 H393 . 0.959 no
C39 H392 . 0.965 no
C40 H401 . 0.961 no
C40 H402 . 0.950 no
C40 H403 . 0.965 no
C41 H412 . 0.957 no
C41 H411 . 0.953 no
C41 H413 . 0.956 no
C43 C44 . 1.402(8) yes
C43 C45 . 1.369(8) yes
C43 H431 . 0.934 no
C44 C45 2_656 1.387(7) yes
C44 C46 . 1.336(11) yes
C45 H451 . 0.941 no
C46 H462 . 0.949 no
C46 H461 . 0.950 no
C46 H463 . 0.947 no

loop_
_geom_hbond_atom_site_label_D
_geom_hbond_atom_site_label_H
_geom_hbond_atom_site_label_A
_geom_hbond_angle_DHA
_geom_hbond_distance_DH
_geom_hbond_distance_HA
_geom_hbond_distance_DA
_geom_hbond_publ_flag
C28 H283 O1 122.31(12) 0.960 2.415 3.039(6) yes
C29 H291 O1 123.25(12) 0.960 2.421 3.055(6) yes
C35 H352 O2 122.97(13) 0.951 2.336 2.963(6) yes
C37 H371 O1 165.41(12) 0.960 2.429 3.367(6) yes
